data_4067556
loop_
_publ_author_name
'Zhang, Shu'
'Sun, Wen-Hua'
'Xiao, Tianpengfei'
'Hao, Xiang'

_publ_section_title
;
 Ferrous and Cobaltous Chlorides Bearing 2,8-Bis(imino)quinolines: Highly
 Active Catalysts for Ethylene Polymerization at High Temperature
;
_journal_issue 5
_journal_name_full Organometallics
_journal_page_first 1168
_journal_paper_doi 10.1021/om9010142
_journal_volume 29
_journal_year 2010
_chemical_formula_sum 'C29 H29 Cl2 Co N3'
_chemical_formula_weight 549.38
_chemical_name_systematic
; 
 ? 
;
_space_group_IT_number 15
_symmetry_cell_setting monoclinic
_symmetry_space_group_name_Hall '-C 2yc'
_symmetry_space_group_name_H-M 'C 1 2/c 1'
_atom_sites_solution_hydrogens geom
_atom_sites_solution_primary direct
_atom_sites_solution_secondary difmap
_audit_creation_method SHELXL-97
_cell_angle_alpha 90.00
_cell_angle_beta 121.87(2)
_cell_angle_gamma 90.00
_cell_formula_units_Z 8
_cell_length_a 37.761(9)
_cell_length_b 8.1979(16)
_cell_length_c 20.037(9)
_cell_measurement_temperature 293(2)
_cell_volume 5268(3)
_computing_cell_refinement 'Bruker XSCANS'
_computing_data_collection 'Bruker XSCANS'
_computing_data_reduction 'Bruker SHELXTL'
_computing_molecular_graphics 'Bruker SHELXTL'
_computing_publication_material 'Bruker SHELXTL'
_computing_structure_refinement 'SHELXL-97 (Sheldrick, 1997)'
_computing_structure_solution 'SHELXS-97 (Sheldrick, 1990)'
_diffrn_ambient_temperature 293(2)
_diffrn_measured_fraction_theta_full 0.998
_diffrn_measured_fraction_theta_max 0.998
_diffrn_measurement_device_type 'Bruker P4'
_diffrn_measurement_method '\w scans'
_diffrn_radiation_monochromator graphite
_diffrn_radiation_source 'fine-focus sealed tube'
_diffrn_radiation_type MoK\a
_diffrn_radiation_wavelength 0.71073
_diffrn_reflns_av_R_equivalents 0.1513
_diffrn_reflns_av_sigmaI/netI 0.1344
_diffrn_reflns_limit_h_max 43
_diffrn_reflns_limit_h_min -44
_diffrn_reflns_limit_k_max 9
_diffrn_reflns_limit_k_min -9
_diffrn_reflns_limit_l_max 23
_diffrn_reflns_limit_l_min -23
_diffrn_reflns_number 13861
_diffrn_reflns_theta_full 25.01
_diffrn_reflns_theta_max 25.01
_diffrn_reflns_theta_min 2.39
_exptl_absorpt_coefficient_mu 0.877
_exptl_absorpt_correction_T_max 0.9331
_exptl_absorpt_correction_T_min 0.8105
_exptl_absorpt_correction_type empirical
_exptl_crystal_colour red
_exptl_crystal_density_diffrn 1.385
_exptl_crystal_density_method 'not measured'
_exptl_crystal_description plate
_exptl_crystal_F_000 2280
_exptl_crystal_size_max 0.25
_exptl_crystal_size_mid 0.20
_exptl_crystal_size_min 0.08
_refine_diff_density_max 0.517
_refine_diff_density_min -0.895
_refine_diff_density_rms 0.103
_refine_ls_extinction_method none
_refine_ls_goodness_of_fit_ref 1.359
_refine_ls_hydrogen_treatment constr
_refine_ls_matrix_type full
_refine_ls_number_parameters 316
_refine_ls_number_reflns 4622
_refine_ls_number_restraints 0
_refine_ls_restrained_S_all 1.359
_refine_ls_R_factor_all 0.1908
_refine_ls_R_factor_gt 0.1437
_refine_ls_shift/su_max 0.000
_refine_ls_shift/su_mean 0.000
_refine_ls_structure_factor_coef Fsqd
_refine_ls_weighting_details 'calc w=1/[\s^2^(Fo^2^)+(0.0324P)^2^+55.6391P] where P=(Fo^2^+2Fc^2^)/3'
_refine_ls_weighting_scheme calc
_refine_ls_wR_factor_gt 0.2075
_refine_ls_wR_factor_ref 0.2215
_reflns_number_gt 3360
_reflns_number_total 4622
_reflns_threshold_expression >2sigma(I)
_cod_data_source_file om9010142_si_002.cif
_cod_data_source_block Co1
_cod_original_sg_symbol_H-M C2/c
_cod_database_code 4067556

loop_
_symmetry_equiv_pos_as_xyz
'x, y, z'
'-x, y, -z+1/2'
'x+1/2, y+1/2, z'
'-x+1/2, y+1/2, -z+1/2'
'-x, -y, -z'
'x, -y, z-1/2'
'-x+1/2, -y+1/2, -z'
'x+1/2, -y+1/2, z-1/2'

loop_
_atom_site_label
_atom_site_type_symbol
_atom_site_fract_x
_atom_site_fract_y
_atom_site_fract_z
_atom_site_U_iso_or_equiv
_atom_site_adp_type
_atom_site_occupancy
_atom_site_symmetry_multiplicity
_atom_site_calc_flag
_atom_site_refinement_flags
Co Co 0.14033(4) 0.12578(15) 0.47299(7) 0.0252(3) Uani 1 1 d .
Cl2 Cl 0.11716(9) -0.0290(3) 0.36293(15) 0.0438(7) Uani 1 1 d .
Cl1 Cl 0.20005(9) -0.0094(4) 0.56531(16) 0.0558(9) Uani 1 1 d .
N3 N 0.0953(2) 0.0806(9) 0.5011(4) 0.032(2) Uani 1 1 d .
N1 N 0.1528(2) 0.3360(8) 0.4259(5) 0.0298(19) Uani 1 1 d .
N2 N 0.1588(2) 0.3142(9) 0.5600(4) 0.0304(19) Uani 1 1 d .
C13 C 0.0654(4) 0.0400(16) 0.5830(7) 0.064(4) Uani 1 1 d .
H13A H 0.0423 -0.0043 0.5355 0.095 Uiso 1 1 calc R
H13B H 0.0562 0.1321 0.5994 0.095 Uiso 1 1 calc R
H13C H 0.0764 -0.0417 0.6233 0.095 Uiso 1 1 calc R
C1 C 0.1904(4) 0.5965(12) 0.4556(6) 0.048(3) Uani 1 1 d .
H1A H 0.1834 0.5892 0.4021 0.072 Uiso 1 1 calc R
H1B H 0.2202 0.5987 0.4901 0.072 Uiso 1 1 calc R
H1C H 0.1787 0.6944 0.4624 0.072 Uiso 1 1 calc R
C9 C 0.1453(3) 0.1351(13) 0.7125(6) 0.046(3) Uani 1 1 d .
H9A H 0.1283 0.0625 0.7184 0.055 Uiso 1 1 calc R
C18 C 0.0170(4) -0.2131(14) 0.3637(6) 0.047(3) Uani 1 1 d .
H18A H 0.0139 -0.3252 0.3552 0.056 Uiso 1 1 calc R
C8 C 0.1781(4) 0.2081(14) 0.7788(6) 0.049(3) Uani 1 1 d .
H8A H 0.1835 0.1778 0.8281 0.059 Uiso 1 1 calc R
C19 C 0.0538(3) -0.1554(12) 0.4261(6) 0.039(3) Uani 1 1 d .
C20 C 0.1451(4) 0.3442(13) 0.3471(6) 0.047(3) Uani 1 1 d .
C7 C 0.2019(3) 0.3208(13) 0.7735(6) 0.041(3) Uani 1 1 d .
H7A H 0.2230 0.3715 0.8186 0.049 Uiso 1 1 calc R
C16 C -0.0116(4) 0.0492(16) 0.3272(7) 0.052(3) Uani 1 1 d .
H16A H -0.0338 0.1175 0.2943 0.062 Uiso 1 1 calc R
C5 C 0.2166(3) 0.4876(13) 0.6904(6) 0.043(3) Uani 1 1 d .
H5A H 0.2370 0.5435 0.7345 0.052 Uiso 1 1 calc R
C29 C 0.0267(4) 0.2962(15) 0.4061(9) 0.083(5) Uani 1 1 d .
H29A H 0.0017 0.3489 0.3660 0.125 Uiso 1 1 calc R
H29B H 0.0504 0.3421 0.4072 0.125 Uiso 1 1 calc R
H29C H 0.0295 0.3124 0.4562 0.125 Uiso 1 1 calc R
C28 C 0.0789(5) 0.4964(19) 0.3087(8) 0.097(5) Uani 1 1 d .
H28A H 0.0557 0.5421 0.2618 0.145 Uiso 1 1 calc R
H28B H 0.0929 0.5811 0.3470 0.145 Uiso 1 1 calc R
H28C H 0.0690 0.4149 0.3294 0.145 Uiso 1 1 calc R
C27 C 0.2106(5) 0.1938(18) 0.3931(10) 0.085(5) Uani 1 1 d .
H27A H 0.2117 0.1999 0.4420 0.128 Uiso 1 1 calc R
H27B H 0.2346 0.2474 0.3985 0.128 Uiso 1 1 calc R
H27C H 0.2104 0.0815 0.3794 0.128 Uiso 1 1 calc R
C25 C 0.1086(4) 0.4202(15) 0.2898(7) 0.064(4) Uani 1 1 d .
C21 C 0.1721(5) 0.2752(16) 0.3305(8) 0.061(4) Uani 1 1 d .
C4 C 0.2086(3) 0.5310(12) 0.6167(6) 0.038(3) Uani 1 1 d .
H4A H 0.2216 0.6198 0.6096 0.046 Uiso 1 1 calc R
C30 C 0.0886(4) -0.2672(13) 0.4801(7) 0.057(3) Uani 1 1 d .
H30A H 0.0810 -0.3776 0.4622 0.085 Uiso 1 1 calc R
H30B H 0.0937 -0.2577 0.5322 0.085 Uiso 1 1 calc R
H30C H 0.1133 -0.2380 0.4807 0.085 Uiso 1 1 calc R
C10 C 0.1371(3) 0.1663(11) 0.6373(6) 0.034(2) Uani 1 1 d .
C2 C 0.1734(3) 0.4542(12) 0.4742(6) 0.037(3) Uani 1 1 d .
C3 C 0.1800(3) 0.4337(11) 0.5539(6) 0.031(2) Uani 1 1 d .
C14 C 0.0568(3) 0.0114(12) 0.4382(5) 0.031(2) Uani 1 1 d .
C17 C -0.0155(3) -0.1133(18) 0.3130(6) 0.056(3) Uani 1 1 d .
H17A H -0.0396 -0.1563 0.2701 0.067 Uiso 1 1 calc R
C6 C 0.1949(3) 0.3625(12) 0.6995(6) 0.035(2) Uani 1 1 d .
C12 C 0.0990(3) 0.0936(11) 0.5681(6) 0.033(2) Uani 1 1 d .
C11 C 0.1635(3) 0.2828(11) 0.6311(6) 0.035(3) Uani 1 1 d .
C15 C 0.0242(3) 0.1160(15) 0.3889(6) 0.046(3) Uani 1 1 d .
C23 C 0.1279(9) 0.350(3) 0.1981(10) 0.142(13) Uani 1 1 d .
H23A H 0.1216 0.3483 0.1465 0.171 Uiso 1 1 calc R
C22 C 0.1628(7) 0.284(2) 0.2542(11) 0.105(7) Uani 1 1 d .
H22A H 0.1816 0.2413 0.2420 0.126 Uiso 1 1 calc R
C24 C 0.1010(6) 0.421(2) 0.2147(8) 0.101(7) Uani 1 1 d .
H24A H 0.0770 0.4715 0.1747 0.122 Uiso 1 1 calc R

loop_
_atom_site_aniso_label
_atom_site_aniso_U_11
_atom_site_aniso_U_22
_atom_site_aniso_U_33
_atom_site_aniso_U_23
_atom_site_aniso_U_13
_atom_site_aniso_U_12
Co 0.0267(6) 0.0241(6) 0.0225(6) -0.0037(6) 0.0115(5) -0.0013(7)
Cl2 0.0508(16) 0.0439(16) 0.0382(15) -0.0173(13) 0.0245(13) -0.0135(14)
Cl1 0.0432(16) 0.0486(17) 0.0489(18) -0.0009(14) 0.0061(14) 0.0166(14)
N3 0.038(5) 0.024(4) 0.033(5) 0.000(4) 0.018(4) 0.006(4)
N1 0.041(5) 0.013(4) 0.035(5) 0.004(3) 0.020(4) 0.004(4)
N2 0.028(4) 0.035(5) 0.022(4) -0.004(4) 0.009(4) -0.004(4)
C13 0.074(9) 0.082(10) 0.061(8) -0.020(7) 0.054(7) -0.028(8)
C1 0.077(8) 0.027(6) 0.048(7) -0.007(5) 0.038(6) -0.020(6)
C9 0.064(7) 0.039(6) 0.046(7) -0.007(6) 0.036(6) -0.015(6)
C18 0.066(8) 0.039(6) 0.043(7) -0.017(6) 0.033(7) -0.023(6)
C8 0.057(8) 0.050(7) 0.036(7) -0.002(6) 0.022(6) -0.003(6)
C19 0.045(6) 0.028(6) 0.039(6) -0.010(5) 0.019(5) -0.005(5)
C20 0.081(9) 0.040(7) 0.025(6) -0.010(5) 0.031(6) -0.020(6)
C7 0.046(6) 0.049(7) 0.021(5) -0.008(5) 0.013(5) -0.002(6)
C16 0.044(7) 0.060(8) 0.049(7) 0.012(6) 0.023(6) 0.002(6)
C5 0.031(6) 0.053(7) 0.045(7) -0.026(6) 0.020(5) -0.015(6)
C29 0.066(9) 0.048(8) 0.127(13) 0.016(9) 0.045(10) 0.019(7)
C28 0.082(11) 0.088(12) 0.076(11) 0.022(10) 0.013(9) 0.024(10)
C27 0.087(11) 0.088(11) 0.135(14) -0.045(10) 0.096(12) -0.025(9)
C25 0.077(9) 0.053(8) 0.034(7) 0.000(6) 0.011(7) -0.028(7)
C21 0.090(10) 0.057(8) 0.068(9) -0.037(7) 0.062(9) -0.039(8)
C4 0.043(6) 0.036(6) 0.049(7) -0.017(5) 0.033(6) -0.013(5)
C30 0.070(9) 0.037(7) 0.049(7) 0.001(6) 0.022(7) -0.008(6)
C10 0.040(6) 0.026(5) 0.038(6) -0.009(4) 0.022(5) -0.005(5)
C2 0.040(6) 0.027(5) 0.053(7) 0.001(5) 0.030(6) 0.004(5)
C3 0.031(5) 0.020(5) 0.051(6) -0.005(4) 0.028(5) -0.004(4)
C14 0.031(5) 0.043(6) 0.026(5) -0.006(5) 0.019(5) -0.008(5)
C17 0.036(6) 0.094(10) 0.028(6) -0.018(7) 0.010(5) -0.024(8)
C6 0.031(5) 0.028(5) 0.046(6) -0.006(5) 0.022(5) 0.005(5)
C12 0.046(6) 0.024(5) 0.044(6) -0.009(5) 0.033(5) -0.007(5)
C11 0.040(6) 0.022(5) 0.039(6) -0.008(5) 0.018(5) 0.002(5)
C15 0.034(6) 0.048(7) 0.057(7) 0.000(6) 0.024(6) 0.000(6)
C23 0.23(3) 0.15(2) 0.047(10) -0.065(13) 0.077(15) -0.16(2)
C22 0.166(19) 0.109(14) 0.091(13) -0.075(12) 0.101(14) -0.100(15)
C24 0.143(17) 0.090(13) 0.030(9) -0.006(8) 0.017(9) -0.068(12)

loop_
_atom_type_symbol
_atom_type_description
_atom_type_scat_dispersion_real
_atom_type_scat_dispersion_imag
_atom_type_scat_source
C C 0.0033 0.0016 'International Tables Vol C Tables 4.2.6.8 and 6.1.1.4'
H H 0.0000 0.0000 'International Tables Vol C Tables 4.2.6.8 and 6.1.1.4'
Cl Cl 0.1484 0.1585 'International Tables Vol C Tables 4.2.6.8 and 6.1.1.4'
Co Co 0.3494 0.9721 'International Tables Vol C Tables 4.2.6.8 and 6.1.1.4'
N N 0.0061 0.0033 'International Tables Vol C Tables 4.2.6.8 and 6.1.1.4'

loop_
_geom_angle_atom_site_label_1
_geom_angle_atom_site_label_2
_geom_angle_atom_site_label_3
_geom_angle
N3 Co N1 131.6(3)
N3 Co N2 82.6(3)
N1 Co N2 74.1(3)
N3 Co Cl2 102.2(2)
N1 Co Cl2 94.8(2)
N2 Co Cl2 167.9(2)
N3 Co Cl1 106.8(2)
N1 Co Cl1 113.1(2)
N2 Co Cl1 86.2(2)
Cl2 Co Cl1 102.79(12)
C12 N3 C14 116.8(9)
C12 N3 Co 127.9(7)
C14 N3 Co 115.0(6)
C2 N1 C20 118.3(8)
C2 N1 Co 117.4(7)
C20 N1 Co 123.7(6)
C3 N2 C11 119.2(8)
C3 N2 Co 114.5(6)
C11 N2 Co 121.3(6)
C12 C13 H13A 109.5
C12 C13 H13B 109.5
H13A C13 H13B 109.5
C12 C13 H13C 109.5
H13A C13 H13C 109.5
H13B C13 H13C 109.5
C2 C1 H1A 109.5
C2 C1 H1B 109.5
H1A C1 H1B 109.5
C2 C1 H1C 109.5
H1A C1 H1C 109.5
H1B C1 H1C 109.5
C8 C9 C10 122.4(11)
C8 C9 H9A 118.8
C10 C9 H9A 118.8
C19 C18 C17 123.2(10)
C19 C18 H18A 118.4
C17 C18 H18A 118.4
C7 C8 C9 121.4(11)
C7 C8 H8A 119.3
C9 C8 H8A 119.3
C18 C19 C14 116.7(10)
C18 C19 C30 121.9(9)
C14 C19 C30 121.3(9)
C21 C20 C25 122.1(11)
C21 C20 N1 120.4(11)
C25 C20 N1 117.5(11)
C8 C7 C6 119.6(10)
C8 C7 H7A 120.2
C6 C7 H7A 120.2
C17 C16 C15 121.8(11)
C17 C16 H16A 119.1
C15 C16 H16A 119.1
C6 C5 C4 121.3(9)
C6 C5 H5A 119.4
C4 C5 H5A 119.4
C15 C29 H29A 109.5
C15 C29 H29B 109.5
H29A C29 H29B 109.5
C15 C29 H29C 109.5
H29A C29 H29C 109.5
H29B C29 H29C 109.5
C25 C28 H28A 109.5
C25 C28 H28B 109.5
H28A C28 H28B 109.5
C25 C28 H28C 109.5
H28A C28 H28C 109.5
H28B C28 H28C 109.5
C21 C27 H27A 109.5
C21 C27 H27B 109.5
H27A C27 H27B 109.5
C21 C27 H27C 109.5
H27A C27 H27C 109.5
H27B C27 H27C 109.5
C24 C25 C20 116.7(16)
C24 C25 C28 121.5(15)
C20 C25 C28 121.8(11)
C20 C21 C22 118.0(16)
C20 C21 C27 120.6(11)
C22 C21 C27 121.4(15)
C5 C4 C3 116.3(10)
C5 C4 H4A 121.9
C3 C4 H4A 121.9
C19 C30 H30A 109.5
C19 C30 H30B 109.5
H30A C30 H30B 109.5
C19 C30 H30C 109.5
H30A C30 H30C 109.5
H30B C30 H30C 109.5
C9 C10 C11 116.6(9)
C9 C10 C12 119.1(9)
C11 C10 C12 123.9(9)
N1 C2 C1 125.0(9)
N1 C2 C3 114.1(9)
C1 C2 C3 120.9(9)
N2 C3 C4 124.3(10)
N2 C3 C2 114.8(9)
C4 C3 C2 120.8(9)
C19 C14 C15 121.7(9)
C19 C14 N3 119.5(9)
C15 C14 N3 118.8(9)
C16 C17 C18 118.4(10)
C16 C17 H17A 120.8
C18 C17 H17A 120.8
C5 C6 C7 121.7(10)
C5 C6 C11 117.8(9)
C7 C6 C11 120.4(10)
N3 C12 C10 121.8(9)
N3 C12 C13 122.8(9)
C10 C12 C13 115.4(9)
N2 C11 C6 120.4(9)
N2 C11 C10 120.2(9)
C6 C11 C10 119.4(9)
C16 C15 C14 118.2(11)
C16 C15 C29 120.6(11)
C14 C15 C29 121.0(10)
C22 C23 C24 120.7(17)
C22 C23 H23A 119.6
C24 C23 H23A 119.6
C23 C22 C21 121(2)
C23 C22 H22A 119.3
C21 C22 H22A 119.3
C23 C24 C25 121.0(19)
C23 C24 H24A 119.5
C25 C24 H24A 119.5

loop_
_geom_bond_atom_site_label_1
_geom_bond_atom_site_label_2
_geom_bond_distance
Co N3 2.088(8)
Co N1 2.133(7)
Co N2 2.151(8)
Co Cl2 2.280(3)
Co Cl1 2.309(3)
N3 C12 1.278(12)
N3 C14 1.445(11)
N1 C2 1.298(12)
N1 C20 1.448(12)
N2 C3 1.311(11)
N2 C11 1.364(12)
C13 C12 1.514(14)
C13 H13A 0.9600
C13 H13B 0.9600
C13 H13C 0.9600
C1 C2 1.470(13)
C1 H1A 0.9600
C1 H1B 0.9600
C1 H1C 0.9600
C9 C8 1.385(14)
C9 C10 1.392(14)
C9 H9A 0.9300
C18 C19 1.372(14)
C18 C17 1.376(16)
C18 H18A 0.9300
C8 C7 1.332(14)
C8 H8A 0.9300
C19 C14 1.383(13)
C19 C30 1.494(14)
C20 C21 1.352(17)
C20 C25 1.391(17)
C7 C6 1.404(13)
C7 H7A 0.9300
C16 C17 1.353(17)
C16 C15 1.375(15)
C16 H16A 0.9300
C5 C6 1.385(14)
C5 C4 1.387(14)
C5 H5A 0.9300
C29 C15 1.509(16)
C29 H29A 0.9600
C29 H29B 0.9600
C29 H29C 0.9600
C28 C25 1.496(19)
C28 H28A 0.9600
C28 H28B 0.9600
C28 H28C 0.9600
C27 C21 1.486(18)
C27 H27A 0.9600
C27 H27B 0.9600
C27 H27C 0.9600
C25 C24 1.376(18)
C21 C22 1.379(19)
C4 C3 1.397(13)
C4 H4A 0.9300
C30 H30A 0.9600
C30 H30B 0.9600
C30 H30C 0.9600
C10 C11 1.433(14)
C10 C12 1.495(13)
C2 C3 1.492(14)
C14 C15 1.394(14)
C17 H17A 0.9300
C6 C11 1.412(13)
C23 C22 1.32(3)
C23 C24 1.36(3)
C23 H23A 0.9300
C22 H22A 0.9300
C24 H24A 0.9300
